data_7111131
loop_
_publ_author_name
'Cheung, Eugene'
'Kang, Ting'
'Scheffer, John R.'
'Trotter, James'

_publ_section_title
;
 Latent chemical behavior revealed in the crystalline state: novel
 photochemistry of a cis-9-decalyl aryl ketone
;
_journal_issue 23
_journal_name_full 'Chemical Communications'
_journal_page_first 2309
_journal_paper_doi 10.1039/b007398i
_journal_year 2000
_chemical_formula_moiety 'C19 H24 O3 '
_chemical_formula_sum 'C19 H24 O3'
_chemical_formula_weight 300.40
_space_group_IT_number 14
_symmetry_cell_setting monoclinic
_symmetry_Int_Tables_number 14
_symmetry_space_group_name_Hall '-P 2yab'
_symmetry_space_group_name_H-M 'P 1 21/a 1'
_atom_sites_solution_hydrogens geom
_atom_sites_solution_primary direct
_atom_sites_solution_secondary difmap
_audit_creation_date 19100-01-31
_audit_creation_method 'by teXsan v1.8'
_audit_update_record
;
?
;
_cell_angle_alpha 90
_cell_angle_beta 97.77(4)
_cell_angle_gamma 90
_cell_formula_units_Z 4
_cell_length_a 13.881(5)
_cell_length_b 6.362(2)
_cell_length_c 18.179(8)
_cell_measurement_reflns_used 9
_cell_measurement_temperature 294.2
_cell_measurement_theta_max 10.0
_cell_measurement_theta_min 5.9
_cell_volume 1590.7(10)
_computing_cell_refinement 'MSC/AFC Diffractometer Control'
_computing_data_collection 'MSC/AFC Diffractometer Control'
_computing_data_reduction 'teXsan (MSC, 1992-1997)'
_computing_publication_material 'teXsan (MSC, 1992-1997)'
_computing_structure_refinement 'teXsan (MSC, 1992-1997)'
_computing_structure_solution
;
SIR92 (Altomare, et. al. 1993)
;
_diffrn_ambient_temperature 294.2
_diffrn_measured_fraction_theta_full 0.565
_diffrn_measured_fraction_theta_max 0.565
_diffrn_measurement_device_type 'Rigaku AFC6S'
_diffrn_measurement_method \w-2\q
_diffrn_orient_matrix_UB_11 0.04357
_diffrn_orient_matrix_UB_12 -0.06507
_diffrn_orient_matrix_UB_13 0.04220
_diffrn_orient_matrix_UB_21 -0.05605
_diffrn_orient_matrix_UB_22 -0.01053
_diffrn_orient_matrix_UB_23 0.02905
_diffrn_orient_matrix_UB_31 -0.01570
_diffrn_orient_matrix_UB_32 -0.14271
_diffrn_orient_matrix_UB_33 -0.02138
_diffrn_radiation_detector 'scintillation counter'
_diffrn_radiation_monochromator graphite
_diffrn_radiation_source 'X-ray tube'
_diffrn_radiation_type 'Mo K\a'
_diffrn_radiation_wavelength 0.7107
_diffrn_reflns_av_R_equivalents 0.02625
_diffrn_reflns_av_sigmaI/netI 0.140
_diffrn_reflns_limit_h_max 14
_diffrn_reflns_limit_h_min 0
_diffrn_reflns_limit_k_max 6
_diffrn_reflns_limit_k_min 0
_diffrn_reflns_limit_l_max 19
_diffrn_reflns_limit_l_min -23
_diffrn_reflns_number 2611
_diffrn_reflns_reduction_process 'Lp corrections applied'
_diffrn_reflns_theta_full 27.49
_diffrn_reflns_theta_max 27.49
_diffrn_reflns_theta_min 2.26
_diffrn_standards_decay_% 0.63
_diffrn_standards_interval_count 200
_diffrn_standards_number 3
_exptl_absorpt_coefficient_mu 0.083
_exptl_absorpt_correction_T_max 0.999
_exptl_absorpt_correction_T_min 0.951
_exptl_absorpt_correction_type
;
\y scans (North,Phillips & Matthews, 1968)
;
_exptl_crystal_colour colorless
_exptl_crystal_density_diffrn 1.254
_exptl_crystal_density_meas ?
_exptl_crystal_description cube
_exptl_crystal_F_000 648
_exptl_crystal_size_max 0.25
_exptl_crystal_size_mid 0.25
_exptl_crystal_size_min 0.25
_refine_diff_density_max 0.137
_refine_diff_density_min -0.149
_refine_diff_density_rms 0.037
_refine_ls_extinction_coef 0.015(3)
_refine_ls_extinction_expression Fc^*^=kFc[1+0.001xFc^2^\l^3^/sin(2\q)]^-1/4^
_refine_ls_extinction_method SHELXL
_refine_ls_goodness_of_fit_ref 1.024
_refine_ls_hydrogen_treatment mixed
_refine_ls_matrix_type full
_refine_ls_number_parameters 201
_refine_ls_number_reflns 2252
_refine_ls_number_restraints 0
_refine_ls_restrained_S_all 1.024
_refine_ls_R_factor_all 0.2021
_refine_ls_R_factor_gt 0.0616
_refine_ls_shift/su_max 0.000
_refine_ls_shift/su_mean 0.000
_refine_ls_structure_factor_coef Fsqd
_refine_ls_weighting_details 'w=1/[\s^2^(Fo^2^)+(0.0865P)^2^+0.5698P] where P=(Fo^2^+2Fc^2^)/3'
_refine_ls_weighting_scheme calc
_refine_ls_wR_factor_gt 0.1725
_refine_ls_wR_factor_ref 0.2159
_reflns_number_gt 834
_reflns_number_total 2503
_reflns_threshold_expression I>3.00\s(I)
_cod_data_source_file b007398isup1.cif
_cod_data_source_block '_phenyl_ester_cis'
_cod_depositor_comments
;
The following automatic conversions were performed:

'_exptl_crystal_density_meas' value 'not measured' was changed to '?'
- the value is perceived as not measured.

Automatic conversion script
Id: cif_fix_values 3008 2015-01-20 13:52:24Z robertas 
;
_cod_original_cell_volume 1591(1)
_cod_original_sg_symbol_H-M 'P 21/a     '
_cod_original_formula_sum 'C19 H24 O3 '
_cod_database_code 7111131

loop_
_symmetry_equiv_pos_as_xyz
'   +x,   +y,   +z'
'1/2-x,1/2+y,   -z'
'   -x,   -y,   -z'
'1/2+x,1/2-y,   +z'

loop_
_atom_site_label
_atom_site_fract_x
_atom_site_fract_y
_atom_site_fract_z
_atom_site_U_iso_or_equiv
_atom_site_adp_type
_atom_site_occupancy
_atom_site_calc_flag
_atom_site_refinement_flags
O1 0.7705(3) 0.1873(6) 0.2226(3) 0.163(2) Uani 1 d .
O2 1.1511(5) 0.5504(8) 0.0514(3) 0.188(3) Uani 1 d .
O3 1.0956(4) 0.8736(7) 0.0645(2) 0.1510(19) Uani 1 d .
C1 0.8343(3) 0.6038(6) 0.3523(3) 0.0887(17) Uani 1 d .
H1A 0.8639 0.7025 0.3205 0.106 Uiso 1 calc R
H1B 0.8043 0.6860 0.3887 0.106 Uiso 1 calc R
C2 0.9139(3) 0.4638(7) 0.3932(3) 0.103(2) Uani 1 d .
H2A 0.9485 0.3917 0.3570 0.123 Uiso 1 calc R
H2B 0.9608 0.5511 0.4247 0.123 Uiso 1 calc R
C3 0.8704(3) 0.3014(7) 0.4410(4) 0.110(2) Uani 1 d .
H3A 0.9218 0.2076 0.4641 0.132 Uiso 1 calc R
H3B 0.8420 0.3729 0.4807 0.132 Uiso 1 calc R
C4 0.7926(3) 0.1733(6) 0.3944(4) 0.106(2) Uani 1 d .
H4A 0.7638 0.0751 0.4268 0.127 Uiso 1 calc R
H4B 0.8230 0.0902 0.3584 0.127 Uiso 1 calc R
C5 0.7122(3) 0.3077(7) 0.3529(4) 0.1018(19) Uani 1 d .
H5 0.6719 0.2139 0.3188 0.122 Uiso 1 calc R
C6 0.6460(3) 0.4039(7) 0.4036(4) 0.113(2) Uani 1 d .
H6A 0.6177 0.2908 0.4304 0.136 Uiso 1 calc R
H6B 0.6850 0.4923 0.4405 0.136 Uiso 1 calc R
C7 0.5644(3) 0.5353(7) 0.3634(4) 0.119(2) Uani 1 d .
H7A 0.5251 0.5947 0.3992 0.143 Uiso 1 calc R
H7B 0.5223 0.4473 0.3284 0.143 Uiso 1 calc R
C8 0.6081(3) 0.7119(7) 0.3218(4) 0.120(2) Uani 1 d .
H8A 0.5558 0.7945 0.2939 0.143 Uiso 1 calc R
H8B 0.6462 0.8056 0.3573 0.143 Uiso 1 calc R
C9 0.6729(4) 0.6215(7) 0.2688(4) 0.118(2) Uani 1 d .
H9A 0.7020 0.7384 0.2445 0.142 Uiso 1 calc R
H9B 0.6321 0.5423 0.2302 0.142 Uiso 1 calc R
C10 0.7551(3) 0.4767(7) 0.3043(3) 0.0938(18) Uani 1 d .
C11 0.7977(4) 0.3652(8) 0.2415(4) 0.117(2) Uani 1 d .
C12 0.8738(5) 0.4599(7) 0.2005(4) 0.112(2) Uani 1 d .
C13 0.8772(5) 0.6681(8) 0.1775(4) 0.121(2) Uani 1 d .
H13 0.8284 0.7677 0.1907 0.146 Uiso 1 calc R
C14 0.9473(6) 0.7370(8) 0.1370(4) 0.127(2) Uani 1 d .
H14 0.9478 0.8843 0.1213 0.153 Uiso 1 calc R
C15 1.0176(6) 0.6002(9) 0.1179(4) 0.119(2) Uani 1 d .
C16 1.0164(5) 0.3934(8) 0.1412(4) 0.127(2) Uani 1 d .
H16 1.0665 0.2952 0.1293 0.152 Uiso 1 calc R
C17 0.9450(5) 0.3258(8) 0.1810(4) 0.115(2) Uani 1 d .
H17 0.9443 0.1780 0.1961 0.138 Uiso 1 calc R
C18 1.0946(7) 0.6673(11) 0.0738(4) 0.145(3) Uani 1 d .
C19 1.1707(6) 0.9536(10) 0.0231(4) 0.163(3) Uani 1 d .
H19A 1.2349 0.9186 0.0496 0.245 Uiso 1 calc R
H19B 1.1645 1.1066 0.0182 0.245 Uiso 1 calc R
H19C 1.1631 0.8895 -0.0264 0.245 Uiso 1 calc R

loop_
_atom_site_aniso_label
_atom_site_aniso_U_11
_atom_site_aniso_U_22
_atom_site_aniso_U_33
_atom_site_aniso_U_23
_atom_site_aniso_U_13
_atom_site_aniso_U_12
O1 0.164(4) 0.063(2) 0.273(6) -0.057(3) 0.070(4) -0.029(2)
O2 0.318(7) 0.102(4) 0.178(5) 0.018(3) 0.160(5) 0.028(4)
O3 0.249(5) 0.087(3) 0.134(4) 0.016(3) 0.089(4) 0.000(3)
C1 0.062(3) 0.044(2) 0.162(5) -0.013(3) 0.022(3) -0.001(2)
C2 0.053(3) 0.058(3) 0.196(6) -0.001(3) 0.015(3) 0.001(3)
C3 0.064(3) 0.058(3) 0.207(6) 0.007(4) 0.016(4) -0.008(3)
C4 0.067(3) 0.042(2) 0.209(6) 0.003(3) 0.024(4) -0.002(3)
C5 0.060(3) 0.043(2) 0.202(6) -0.013(3) 0.018(4) -0.009(2)
C6 0.055(3) 0.059(3) 0.229(7) -0.001(4) 0.027(4) 0.000(3)
C7 0.055(3) 0.064(3) 0.238(7) -0.009(4) 0.019(4) -0.005(3)
C8 0.061(3) 0.060(3) 0.235(7) -0.007(4) 0.010(4) 0.010(3)
C9 0.076(3) 0.060(3) 0.214(7) -0.009(4) 0.000(4) 0.001(3)
C10 0.058(3) 0.043(2) 0.180(6) -0.018(3) 0.012(3) 0.000(2)
C11 0.099(4) 0.045(3) 0.210(7) -0.017(4) 0.033(4) 0.001(3)
C12 0.137(5) 0.043(3) 0.159(6) -0.015(3) 0.037(4) 0.002(3)
C13 0.136(6) 0.052(3) 0.180(7) -0.006(4) 0.032(5) 0.004(3)
C14 0.198(7) 0.050(3) 0.140(6) -0.003(4) 0.042(5) -0.001(4)
C15 0.191(7) 0.064(4) 0.109(5) -0.005(4) 0.050(5) 0.008(4)
C16 0.197(7) 0.063(4) 0.136(6) 0.010(4) 0.078(5) 0.023(4)
C17 0.166(6) 0.054(3) 0.136(5) 0.003(3) 0.058(5) 0.016(4)
C18 0.251(9) 0.074(5) 0.122(6) 0.008(4) 0.070(6) 0.011(5)
C19 0.284(9) 0.121(5) 0.104(5) 0.034(4) 0.095(6) -0.012(6)

loop_
_atom_type_symbol
_atom_type_oxidation_number
_atom_type_number_in_cell
_atom_type_scat_dispersion_real
_atom_type_scat_dispersion_imag
_atom_type_scat_source
C 0 76 0.002 0.002
;International Tables for Crystallography
(1992, Vol. C, Tables 4.2.6.8 and 6.1.1.1)
;
H 0 96 0.000 0.000
;International Tables for Crystallography
(1992, Vol. C, Table 6.1.1.2)
;
O 0 12 0.008 0.006
;International Tables for Crystallography
(1992, Vol. C, Tables 4.2.6.8 and 6.1.1.1)
;

loop_
_geom_angle_atom_site_label_1
_geom_angle_atom_site_label_2
_geom_angle_atom_site_label_3
_geom_angle
C18 O3 C19 115.6(6)
C2 C1 C10 112.5(4)
C2 C1 H1A 109.1
C10 C1 H1A 109.1
C2 C1 H1B 109.1
C10 C1 H1B 109.1
H1A C1 H1B 107.8
C3 C2 C1 110.8(4)
C3 C2 H2A 109.5
C1 C2 H2A 109.5
C3 C2 H2B 109.5
C1 C2 H2B 109.5
H2A C2 H2B 108.1
C4 C3 C2 110.6(5)
C4 C3 H3A 109.5
C2 C3 H3A 109.5
C4 C3 H3B 109.5
C2 C3 H3B 109.5
H3A C3 H3B 108.1
C3 C4 C5 113.2(4)
C3 C4 H4A 108.9
C5 C4 H4A 108.9
C3 C4 H4B 108.9
C5 C4 H4B 108.9
H4A C4 H4B 107.8
C6 C5 C4 112.9(5)
C6 C5 C10 112.0(4)
C4 C5 C10 111.0(4)
C6 C5 H5 106.8
C4 C5 H5 106.8
C10 C5 H5 106.8
C7 C6 C5 113.9(5)
C7 C6 H6A 108.8
C5 C6 H6A 108.8
C7 C6 H6B 108.8
C5 C6 H6B 108.8
H6A C6 H6B 107.7
C6 C7 C8 108.9(4)
C6 C7 H7A 109.9
C8 C7 H7A 109.9
C6 C7 H7B 109.9
C8 C7 H7B 109.9
H7A C7 H7B 108.3
C9 C8 C7 110.2(4)
C9 C8 H8A 109.6
C7 C8 H8A 109.6
C9 C8 H8B 109.6
C7 C8 H8B 109.6
H8A C8 H8B 108.1
C8 C9 C10 115.5(5)
C8 C9 H9A 108.4
C10 C9 H9A 108.4
C8 C9 H9B 108.4
C10 C9 H9B 108.4
H9A C9 H9B 107.5
C11 C10 C1 110.4(4)
C11 C10 C9 107.8(5)
C1 C10 C9 110.8(4)
C11 C10 C5 108.6(4)
C1 C10 C5 109.8(5)
C9 C10 C5 109.4(4)
O1 C11 C12 116.2(6)
O1 C11 C10 120.1(6)
C12 C11 C10 123.7(4)
C17 C12 C13 117.0(6)
C17 C12 C11 117.0(5)
C13 C12 C11 125.9(5)
C14 C13 C12 121.4(6)
C14 C13 H13 119.3
C12 C13 H13 119.3
C13 C14 C15 120.6(5)
C13 C14 H14 119.7
C15 C14 H14 119.7
C16 C15 C14 118.9(6)
C16 C15 C18 118.6(6)
C14 C15 C18 122.5(6)
C17 C16 C15 119.9(6)
C17 C16 H16 120.0
C15 C16 H16 120.0
C16 C17 C12 122.2(5)
C16 C17 H17 118.9
C12 C17 H17 118.9
O2 C18 O3 123.8(8)
O2 C18 C15 124.1(6)
O3 C18 C15 112.0(7)
O3 C19 H19A 109.5
O3 C19 H19B 109.5
H19A C19 H19B 109.5
O3 C19 H19C 109.5
H19A C19 H19C 109.5
H19B C19 H19C 109.5

loop_
_geom_bond_atom_site_label_1
_geom_bond_atom_site_label_2
_geom_bond_distance
O1 C11 1.228(5)
O2 C18 1.192(8)
O3 C18 1.324(7)
O3 C19 1.458(7)
C1 C2 1.531(6)
C1 C10 1.538(6)
C1 H1A 0.9800
C1 H1B 0.9800
C2 C3 1.527(6)
C2 H2A 0.9800
C2 H2B 0.9800
C3 C4 1.517(6)
C3 H3A 0.9800
C3 H3B 0.9800
C4 C5 1.522(6)
C4 H4A 0.9800
C4 H4B 0.9800
C5 C6 1.517(7)
C5 C10 1.560(7)
C5 H5 0.9800
C6 C7 1.513(6)
C6 H6A 0.9800
C6 H6B 0.9800
C7 C8 1.526(6)
C7 H7A 0.9800
C7 H7B 0.9800
C8 C9 1.517(7)
C8 H8A 0.9800
C8 H8B 0.9800
C9 C10 1.538(7)
C9 H9A 0.9800
C9 H9B 0.9800
C10 C11 1.529(7)
C11 C12 1.499(7)
C12 C17 1.388(7)
C12 C13 1.392(7)
C13 C14 1.370(7)
C13 H13 0.9800
C14 C15 1.386(8)
C14 H14 0.9800
C15 C16 1.383(7)
C15 C18 1.483(9)
C16 C17 1.373(7)
C16 H16 0.9800
C17 H17 0.9800
C19 H19A 0.9801
C19 H19B 0.9801
C19 H19C 0.9801

loop_
_geom_torsion_atom_site_label_1
_geom_torsion_atom_site_label_2
_geom_torsion_atom_site_label_3
_geom_torsion_atom_site_label_4
_geom_torsion
C10 C1 C2 C3 -56.5(6)
C1 C2 C3 C4 55.4(5)
C2 C3 C4 C5 -56.0(6)
C3 C4 C5 C6 -71.7(5)
C3 C4 C5 C10 55.0(6)
C4 C5 C6 C7 -179.0(4)
C10 C5 C6 C7 54.8(5)
C5 C6 C7 C8 -58.6(6)
C6 C7 C8 C9 56.9(6)
C7 C8 C9 C10 -55.8(6)
C2 C1 C10 C11 -64.9(6)
C2 C1 C10 C9 175.8(5)
C2 C1 C10 C5 54.8(5)
C8 C9 C10 C11 168.0(4)
C8 C9 C10 C1 -71.2(5)
C8 C9 C10 C5 50.1(6)
C6 C5 C10 C11 -165.1(4)
C4 C5 C10 C11 67.6(5)
C6 C5 C10 C1 74.1(5)
C4 C5 C10 C1 -53.1(5)
C6 C5 C10 C9 -47.7(6)
C4 C5 C10 C9 -175.0(5)
C1 C10 C11 O1 141.9(6)
C9 C10 C11 O1 -97.0(7)
C5 C10 C11 O1 21.5(7)
C1 C10 C11 C12 -37.4(7)
C9 C10 C11 C12 83.8(6)
C5 C10 C11 C12 -157.8(5)
O1 C11 C12 C17 -37.2(9)
C10 C11 C12 C17 142.1(6)
O1 C11 C12 C13 140.0(7)
C10 C11 C12 C13 -40.7(10)
C17 C12 C13 C14 0.5(10)
C11 C12 C13 C14 -176.7(6)
C12 C13 C14 C15 -0.3(11)
C13 C14 C15 C16 -0.7(10)
C13 C14 C15 C18 179.7(7)
C14 C15 C16 C17 1.6(10)
C18 C15 C16 C17 -178.8(7)
C15 C16 C17 C12 -1.4(10)
C13 C12 C17 C16 0.3(10)
C11 C12 C17 C16 177.8(6)
C19 O3 C18 O2 1.1(12)
C19 O3 C18 C15 178.6(6)
C16 C15 C18 O2 6.7(12)
C14 C15 C18 O2 -173.7(8)
C16 C15 C18 O3 -170.9(7)
C14 C15 C18 O3 8.7(10)
